data_2104917
loop_
_publ_author_name
'Siegler, Maxime A.'
'Parkin, Sean'
'Angel, Ross J.'
'Brock, Carolyn Pratt'

_publ_section_title
;
 Detailed study of the phase transition in
 [Ni(H~2~O)~6~](NO~3~)~2~&#x00B7;(15-crown-5)&#x00B7;H~2~O and analysis
 in terms of mean-field theory
;
_journal_issue 2
_journal_name_full 'Acta Crystallographica Section B'
_journal_page_first 130
_journal_page_last 143
_journal_paper_doi 10.1107/S010876811100526X
_journal_volume 67
_journal_year 2011
_chemical_formula_moiety 'C10 H20 O5, H12 Ni O6 2+, 2(N O3 1-), H2 O'
_chemical_formula_sum 'C10 H34 N2 Ni O18'
_chemical_formula_weight 529.10
_chemical_name_systematic 'hexaaquanickel(II) nitrate (15-crown-5) monohydrate'
_space_group_IT_number 4
_symmetry_cell_setting monoclinic
_symmetry_Int_Tables_number 4
_symmetry_space_group_name_Hall 'P 2yb (1/2*x,y,-1/2*x+z)'
_symmetry_space_group_name_H-M 'B 1 21 1'
_atom_sites_solution_hydrogens geom
_atom_sites_solution_primary direct
_atom_sites_solution_secondary difmap
_audit_creation_method SHELXL-97
_cell_angle_alpha 90.
_cell_angle_beta 106.36(1)
_cell_angle_gamma 90.
_cell_formula_units_Z 8
_cell_length_a 16.214(2)
_cell_length_b 16.560(2)
_cell_length_c 17.882(2)
_cell_measurement_reflns_used 5469
_cell_measurement_temperature 140(2)
_cell_measurement_theta_max 27.48
_cell_measurement_theta_min 1.00
_cell_volume 4607.0(10)
_computing_cell_refinement 'SCALEPACK (Otwinowski & Minor, 2006)'
_computing_data_collection 'COLLECT (Nonius, 2000)'
_computing_data_reduction 'DENZO-SMN (Otwinowski & Minor, 2006)'
_computing_molecular_graphics 'Mercury (Macrae et al., 2008)'
_computing_publication_material
;
SHELXL-97 (Sheldrick, 2008) and local procedures
;
_computing_structure_refinement 'SHELXL-97 (Sheldrick, 2008)'
_computing_structure_solution 'SHELXS-97 (Sheldrick, 2008)'
_diffrn_ambient_temperature 140(2)
_diffrn_detector_area_resol_mean 18
_diffrn_measured_fraction_theta_full 0.999
_diffrn_measured_fraction_theta_max 0.999
_diffrn_measurement_device_type 'Nonius KappaCCD diffractometer'
_diffrn_measurement_method '\w scans at fixed \c = 55\%'
_diffrn_radiation_monochromator graphite
_diffrn_radiation_source 'fine-focus sealed tube'
_diffrn_radiation_type MoK\a
_diffrn_radiation_wavelength 0.71073
_diffrn_reflns_av_R_equivalents 0.070
_diffrn_reflns_av_sigmaI/netI 0.0858
_diffrn_reflns_limit_h_max 21
_diffrn_reflns_limit_h_min -21
_diffrn_reflns_limit_k_max 21
_diffrn_reflns_limit_k_min -21
_diffrn_reflns_limit_l_max 23
_diffrn_reflns_limit_l_min -23
_diffrn_reflns_number 33186
_diffrn_reflns_theta_full 27.49
_diffrn_reflns_theta_max 27.49
_diffrn_reflns_theta_min 1.50
_diffrn_standards_decay_% <2
_exptl_absorpt_coefficient_mu 0.926
_exptl_absorpt_correction_T_max 0.8736
_exptl_absorpt_correction_T_min 0.7377
_exptl_absorpt_correction_type multi-scan
_exptl_absorpt_process_details 'Scalepack (Otwinowski & Minor, 2006)'
_exptl_crystal_colour 'pale green'
_exptl_crystal_density_diffrn 1.526
_exptl_crystal_density_method 'not measured'
_exptl_crystal_description parallelepiped
_exptl_crystal_F_000 2240
_exptl_crystal_size_max 0.35
_exptl_crystal_size_mid 0.15
_exptl_crystal_size_min 0.15
_refine_diff_density_max 1.045
_refine_diff_density_min -0.447
_refine_diff_density_rms 0.077
_refine_ls_abs_structure_details 'Flack H D (1983), Acta Cryst. A39, 876-881'
_refine_ls_abs_structure_Flack 0.091(8)
_refine_ls_extinction_coef 0.00011(4)
_refine_ls_extinction_expression Fc^*^=kFc[1+0.001xFc^2^\l^3^/sin(2\q)]^-1/4^
_refine_ls_extinction_method SHELXL
_refine_ls_goodness_of_fit_ref 1.109
_refine_ls_hydrogen_treatment mixed
_refine_ls_matrix_type full
_refine_ls_number_parameters 648
_refine_ls_number_reflns 10567
_refine_ls_number_restraints 43
_refine_ls_restrained_S_all 1.108
_refine_ls_R_factor_all 0.1049
_refine_ls_R_factor_gt 0.0428
_refine_ls_shift/su_max 0.001
_refine_ls_shift/su_mean 0.000
_refine_ls_structure_factor_coef Fsqd
_refine_ls_weighting_details 'calc w=1/[\s^2^(Fo^2^)+(0.0178P)^2^+0.0000P] where P=(Fo^2^+2Fc^2^)/3'
_refine_ls_weighting_scheme calc
_refine_ls_wR_factor_gt 0.0690
_refine_ls_wR_factor_ref 0.0800
_reflns_number_gt 6379
_reflns_number_total 10567
_reflns_threshold_expression >2sigma(I)
_cod_data_source_file hw5014.cif
_cod_data_source_block 140K_H
_cod_original_cell_volume 4607.0(9)
_cod_original_sg_symbol_H-M 'B 21'
_cod_database_code 2104917

loop_
_symmetry_equiv_pos_as_xyz
'x, y, z'
'-x, y+1/2, -z'
'x+1/2, y, z+1/2'
'-x+1/2, y+1/2, -z+1/2'

loop_
_atom_site_label
_atom_site_type_symbol
_atom_site_fract_x
_atom_site_fract_y
_atom_site_fract_z
_atom_site_U_iso_or_equiv
_atom_site_adp_type
_atom_site_occupancy
_atom_site_symmetry_multiplicity
_atom_site_calc_flag
_atom_site_refinement_flags
_atom_site_disorder_assembly
_atom_site_disorder_group
C1_1 C 0.0433(3) 0.1864(3) 0.0489(2) 0.0422(12) Uani 1 1 d . . .
H1A_1 H 0.0041 0.1444 0.0192 0.051 Uiso 1 1 calc R . .
H1B_1 H 0.1028 0.1720 0.0498 0.051 Uiso 1 1 calc R . .
C2_1 C 0.0200(2) 0.2674(3) 0.0111(2) 0.0374(12) Uani 1 1 d . . .
H2A_1 H 0.0064 0.2617 -0.0462 0.045 Uiso 1 1 calc R . .
H2B_1 H -0.0316 0.2886 0.0236 0.045 Uiso 1 1 calc R . .
C3_1 C 0.0687(3) 0.4051(3) 0.0213(2) 0.0414(12) Uani 1 1 d . . .
H3A_1 H 0.0294 0.4093 -0.0321 0.050 Uiso 1 1 calc R . .
H3B_1 H 0.1216 0.4357 0.0226 0.050 Uiso 1 1 calc R . .
C4_1 C 0.0267(3) 0.4427(3) 0.0773(2) 0.0392(11) Uani 1 1 d . . .
H4A_1 H 0.0139 0.5003 0.0641 0.047 Uiso 1 1 calc R . .
H4B_1 H -0.0280 0.4146 0.0748 0.047 Uiso 1 1 calc R . .
C5_1 C 0.0537(3) 0.4766(2) 0.2097(2) 0.0340(11) Uani 1 1 d . . .
H5A_1 H -0.0084 0.4656 0.2007 0.041 Uiso 1 1 calc R . .
H5B_1 H 0.0614 0.5355 0.2055 0.041 Uiso 1 1 calc R . .
C6_1 C 0.1023(2) 0.4482(2) 0.2886(2) 0.0334(11) Uani 1 1 d . . .
H6A_1 H 0.1647 0.4493 0.2940 0.040 Uiso 1 1 calc R . .
H6B_1 H 0.0907 0.4840 0.3288 0.040 Uiso 1 1 calc R . .
C7_1 C 0.1331(3) 0.3236(2) 0.3595(2) 0.0303(11) Uani 1 1 d . . .
H7A_1 H 0.1321 0.3456 0.4107 0.036 Uiso 1 1 calc R . .
H7B_1 H 0.1924 0.3283 0.3549 0.036 Uiso 1 1 calc R . .
C8_1 C 0.1055(3) 0.2369(3) 0.3527(2) 0.0342(11) Uani 1 1 d . . .
H8A_1 H 0.1402 0.2059 0.3981 0.041 Uiso 1 1 calc R . .
H8B_1 H 0.0443 0.2329 0.3518 0.041 Uiso 1 1 calc R . .
C9_1 C 0.0646(3) 0.1365(2) 0.2533(2) 0.0379(12) Uani 1 1 d . . .
H9A_1 H 0.0044 0.1476 0.2527 0.045 Uiso 1 1 calc R . .
H9B_1 H 0.0852 0.0889 0.2867 0.045 Uiso 1 1 calc R . .
C10_1 C 0.0700(3) 0.1213(2) 0.1722(2) 0.0405(12) Uani 1 1 d . . .
H10A_1 H 0.1305 0.1123 0.1728 0.049 Uiso 1 1 calc R . .
H10B_1 H 0.0362 0.0728 0.1502 0.049 Uiso 1 1 calc R . .
O1_1 O 0.03608(16) 0.19113(15) 0.12563(14) 0.0292(7) Uani 1 1 d . . .
O2_1 O 0.09026(16) 0.32257(16) 0.03847(13) 0.0332(7) Uani 1 1 d . . .
O3_1 O 0.08426(16) 0.43572(15) 0.15329(14) 0.0293(7) Uani 1 1 d . . .
O4_1 O 0.07535(15) 0.36679(15) 0.29868(13) 0.0279(7) Uani 1 1 d . . .
O5_1 O 0.11726(16) 0.20459(15) 0.28209(14) 0.0284(7) Uani 1 1 d . . .
Ni1_1 Ni 0.32443(3) 0.30122(3) 0.19772(2) 0.01615(13) Uani 1 1 d . . .
O6_1 O 0.20209(14) 0.30509(17) 0.20828(14) 0.0232(6) Uani 1 1 d D . .
H6C_1 H 0.1638(15) 0.3380(14) 0.1857(18) 0.035 Uiso 1 1 d D . .
H6D_1 H 0.1740(17) 0.2689(13) 0.2232(18) 0.035 Uiso 1 1 d D . .
O7_1 O 0.44385(14) 0.30919(15) 0.18167(12) 0.0180(6) Uani 1 1 d D . .
H7C_1 H 0.4868(13) 0.3173(17) 0.2200(11) 0.027 Uiso 1 1 d D . .
H7D_1 H 0.4627(17) 0.2748(15) 0.1556(13) 0.027 Uiso 1 1 d D . .
O8_1 O 0.27280(16) 0.32608(15) 0.08200(13) 0.0248(7) Uani 1 1 d D . .
H8C_1 H 0.2200(7) 0.321(2) 0.0676(18) 0.037 Uiso 1 1 d D . .
H8D_1 H 0.2844(18) 0.3607(16) 0.0527(16) 0.037 Uiso 1 1 d D . .
O9_1 O 0.34066(16) 0.42129(13) 0.23033(13) 0.0223(6) Uani 1 1 d D . .
H9C_1 H 0.3112(19) 0.4532(16) 0.1968(11) 0.033 Uiso 1 1 d D . .
H9D_1 H 0.329(2) 0.4349(19) 0.2716(9) 0.033 Uiso 1 1 d D . .
O10_1 O 0.37298(16) 0.26950(14) 0.31293(12) 0.0217(6) Uani 1 1 d D . .
H10C_1 H 0.370(2) 0.3028(12) 0.3479(13) 0.033 Uiso 1 1 d D . .
H10D_1 H 0.360(2) 0.2251(9) 0.3310(16) 0.033 Uiso 1 1 d D . .
O11_1 O 0.31985(18) 0.18089(14) 0.17111(13) 0.0270(6) Uani 1 1 d D . .
H11C_1 H 0.303(2) 0.1530(18) 0.2029(13) 0.041 Uiso 1 1 d D . .
H11D_1 H 0.295(2) 0.1604(18) 0.1275(8) 0.041 Uiso 1 1 d D . .
N1_1 N 0.32428(18) 0.43322(19) 0.43223(16) 0.0218(8) Uani 1 1 d . . .
O12_1 O 0.34809(17) 0.36176(16) 0.43202(13) 0.0327(7) Uani 1 1 d . . .
O13_1 O 0.30107(18) 0.45852(14) 0.48912(14) 0.0333(7) Uani 1 1 d . . .
O14_1 O 0.3217(2) 0.47806(16) 0.37621(15) 0.0408(8) Uani 1 1 d . . .
N2_1 N 0.2819(2) 0.08126(18) 0.34514(18) 0.0281(8) Uani 1 1 d . . .
O15_1 O 0.27094(16) 0.07645(13) 0.27336(13) 0.0274(7) Uani 1 1 d . . .
O16_1 O 0.24478(18) 0.03330(14) 0.37852(13) 0.0353(7) Uani 1 1 d . . .
O17_1 O 0.3305(2) 0.13415(16) 0.38459(15) 0.0469(9) Uani 1 1 d . . .
O18_1 O 0.2537(5) 0.1256(3) 0.0248(3) 0.0393(16) Uani 0.708(10) 1 d PD A 1
O18'_1 O 0.3024(11) 0.1034(8) 0.0385(8) 0.0393(16) Uani 0.292(10) 1 d P A 2
H18C_1 H 0.290(2) 0.131(2) 0.000(2) 0.059 Uiso 1 1 d D . .
H18D_1 H 0.247(3) 0.0760(8) 0.028(2) 0.059 Uiso 1 1 d D . .
C1_2 C 0.5298(2) 0.2272(2) 0.0225(2) 0.0315(10) Uani 1 1 d . . .
H1A_2 H 0.4852 0.1956 -0.0155 0.038 Uiso 1 1 calc R . .
H1B_2 H 0.5868 0.2113 0.0172 0.038 Uiso 1 1 calc R . .
C2_2 C 0.5154(2) 0.3158(2) 0.0066(2) 0.0296(10) Uani 1 1 d . . .
H2A_2 H 0.4996 0.3257 -0.0502 0.035 Uiso 1 1 calc R . .
H2B_2 H 0.4676 0.3347 0.0265 0.035 Uiso 1 1 calc R . .
C3_2 C 0.5784(3) 0.4444(2) 0.0458(2) 0.0364(11) Uani 1 1 d . . .
H3A_2 H 0.5383 0.4617 -0.0043 0.044 Uiso 1 1 calc R . .
H3B_2 H 0.6337 0.4726 0.0520 0.044 Uiso 1 1 calc R . .
C4_2 C 0.5420(3) 0.4680(2) 0.1119(2) 0.0322(10) Uani 1 1 d . . .
H4A_2 H 0.5369 0.5275 0.1140 0.039 Uiso 1 1 calc R . .
H4B_2 H 0.4841 0.4442 0.1037 0.039 Uiso 1 1 calc R . .
C5_2 C 0.5749(3) 0.4678(2) 0.2492(2) 0.0288(11) Uani 1 1 d . . .
H5A_2 H 0.5121 0.4630 0.2404 0.035 Uiso 1 1 calc R . .
H5B_2 H 0.5911 0.5253 0.2586 0.035 Uiso 1 1 calc R . .
C6_2 C 0.6211(2) 0.4183(2) 0.3176(2) 0.0307(10) Uani 1 1 d . . .
H6A_2 H 0.6821 0.4120 0.3189 0.037 Uiso 1 1 calc R . .
H6B_2 H 0.6186 0.4450 0.3665 0.037 Uiso 1 1 calc R . .
C7_2 C 0.6294(2) 0.2792(3) 0.35965(19) 0.0318(11) Uani 1 1 d . . .
H7A_2 H 0.6286 0.2874 0.4143 0.038 Uiso 1 1 calc R . .
H7B_2 H 0.6899 0.2807 0.3579 0.038 Uiso 1 1 calc R . .
C8_2 C 0.5898(3) 0.1998(2) 0.3303(2) 0.0339(11) Uani 1 1 d . . .
H8A_2 H 0.6163 0.1562 0.3670 0.041 Uiso 1 1 calc R . .
H8B_2 H 0.5273 0.2009 0.3249 0.041 Uiso 1 1 calc R . .
C9_2 C 0.5519(3) 0.1249(2) 0.2093(2) 0.0273(10) Uani 1 1 d . . .
H9A_2 H 0.4914 0.1317 0.2098 0.033 Uiso 1 1 calc R . .
H9B_2 H 0.5718 0.0708 0.2303 0.033 Uiso 1 1 calc R . .
C10_2 C 0.5589(3) 0.1331(2) 0.1275(2) 0.0306(11) Uani 1 1 d . . .
H10A_2 H 0.6197 0.1283 0.1271 0.037 Uiso 1 1 calc R . .
H10B_2 H 0.5252 0.0903 0.0938 0.037 Uiso 1 1 calc R . .
O1_2 O 0.52585(16) 0.21116(14) 0.09972(13) 0.0254(6) Uani 1 1 d . . .
O2_2 O 0.59172(16) 0.35882(17) 0.04395(13) 0.0295(7) Uani 1 1 d . . .
O3_2 O 0.59801(16) 0.43917(15) 0.18213(13) 0.0278(6) Uani 1 1 d . . .
O4_2 O 0.58055(16) 0.34135(14) 0.31079(14) 0.0275(6) Uani 1 1 d . . .
O5_2 O 0.60469(16) 0.18637(14) 0.25596(13) 0.0251(6) Uani 1 1 d . . .
Ni2_2 Ni 0.82426(3) 0.29729(3) 0.19611(2) 0.01616(13) Uani 1 1 d . . .
O6_2 O 0.70251(14) 0.29980(17) 0.20768(13) 0.0215(6) Uani 1 1 d D . .
H6C_2 H 0.6711(17) 0.3400(12) 0.1914(18) 0.032 Uiso 1 1 d D . .
H6D_2 H 0.6707(16) 0.2669(13) 0.2207(19) 0.032 Uiso 1 1 d D . .
O7_2 O 0.94295(14) 0.30397(15) 0.17885(12) 0.0181(6) Uani 1 1 d D . .
H7C_2 H 0.9838(14) 0.3220(15) 0.2147(13) 0.027 Uiso 1 1 d D . .
H7D_2 H 0.9656(17) 0.2657(13) 0.1605(16) 0.027 Uiso 1 1 d D . .
O8_2 O 0.77028(16) 0.32780(14) 0.08118(14) 0.0221(6) Uani 1 1 d D . .
H8C_2 H 0.7181(8) 0.3382(18) 0.0736(19) 0.033 Uiso 1 1 d D . .
H8D_2 H 0.7901(17) 0.3669(14) 0.0624(18) 0.033 Uiso 1 1 d D . .
O9_2 O 0.84411(17) 0.41458(13) 0.23397(12) 0.0211(6) Uani 1 1 d D . .
H9C_2 H 0.822(2) 0.4483(14) 0.1999(11) 0.032 Uiso 1 1 d D . .
H9D_2 H 0.841(2) 0.4336(17) 0.2762(8) 0.032 Uiso 1 1 d D . .
O10_2 O 0.87458(16) 0.26324(14) 0.31101(12) 0.0214(6) Uani 1 1 d D . .
H10C_2 H 0.866(2) 0.2975(12) 0.3424(15) 0.032 Uiso 1 1 d D . .
H10D_2 H 0.855(2) 0.2201(10) 0.3241(17) 0.032 Uiso 1 1 d D . .
O11_2 O 0.81732(17) 0.17778(14) 0.16725(13) 0.0234(6) Uani 1 1 d D . .
H11C_2 H 0.797(2) 0.1482(17) 0.1963(13) 0.035 Uiso 1 1 d D . .
H11D_2 H 0.798(2) 0.1565(17) 0.1228(8) 0.035 Uiso 1 1 d D . .
N1_2 N 0.83181(19) 0.42421(19) 0.43388(16) 0.0237(8) Uani 1 1 d . . .
O12_2 O 0.82503(16) 0.34947(15) 0.42182(13) 0.0284(6) Uani 1 1 d . . .
O13_2 O 0.81955(18) 0.45254(15) 0.49449(14) 0.0375(8) Uani 1 1 d . . .
O14_2 O 0.8502(2) 0.46846(16) 0.38564(15) 0.0467(9) Uani 1 1 d . . .
N2_2 N 0.7676(2) 0.08214(18) 0.33510(18) 0.0264(8) Uani 1 1 d . . .
O15_2 O 0.76080(16) 0.07467(13) 0.26409(13) 0.0280(7) Uani 1 1 d . . .
O16_2 O 0.72639(17) 0.03530(13) 0.36674(13) 0.0304(7) Uani 1 1 d . . .
O17_2 O 0.8149(2) 0.13483(16) 0.37580(15) 0.0408(8) Uani 1 1 d . . .
O18_2 O 0.7457(3) 0.11799(18) 0.0229(2) 0.0690(11) Uani 1 1 d D . .
H18C_2 H 0.7967(13) 0.098(3) 0.028(3) 0.104 Uiso 1 1 d D . .
H18D_2 H 0.717(2) 0.0743(17) 0.020(3) 0.104 Uiso 1 1 d D . .

loop_
_atom_site_aniso_label
_atom_site_aniso_U_11
_atom_site_aniso_U_22
_atom_site_aniso_U_33
_atom_site_aniso_U_23
_atom_site_aniso_U_13
_atom_site_aniso_U_12
C1_1 0.035(3) 0.051(3) 0.039(3) -0.022(2) 0.009(2) 0.003(2)
C2_1 0.022(3) 0.072(4) 0.018(2) -0.008(2) 0.0058(19) -0.002(3)
C3_1 0.035(3) 0.057(3) 0.034(2) 0.019(2) 0.012(2) 0.007(2)
C4_1 0.027(3) 0.037(3) 0.054(3) 0.014(2) 0.011(2) 0.010(2)
C5_1 0.036(3) 0.020(2) 0.053(3) -0.007(2) 0.024(3) -0.003(2)
C6_1 0.029(3) 0.032(3) 0.046(3) -0.018(2) 0.022(2) -0.016(2)
C7_1 0.020(3) 0.046(3) 0.025(2) -0.006(2) 0.0081(19) 0.001(2)
C8_1 0.023(3) 0.059(3) 0.024(2) 0.016(2) 0.0108(19) 0.013(2)
C9_1 0.037(3) 0.020(2) 0.057(3) 0.010(2) 0.014(2) 0.002(2)
C10_1 0.033(3) 0.022(2) 0.063(3) -0.007(2) 0.008(2) 0.009(2)
O1_1 0.0278(17) 0.0288(16) 0.0333(15) -0.0100(13) 0.0123(13) 0.0030(13)
O2_1 0.0247(17) 0.049(2) 0.0236(14) -0.0004(12) 0.0023(12) 0.0032(14)
O3_1 0.0248(17) 0.0321(16) 0.0323(15) -0.0033(13) 0.0100(13) 0.0044(14)
O4_1 0.0191(17) 0.0376(16) 0.0270(15) -0.0028(13) 0.0064(13) -0.0042(14)
O5_1 0.0243(17) 0.0280(16) 0.0378(16) 0.0048(13) 0.0168(13) -0.0009(13)
Ni1_1 0.0154(3) 0.0172(3) 0.0166(2) -0.0001(2) 0.0058(2) -0.0005(2)
O6_1 0.0119(15) 0.0308(16) 0.0289(14) 0.0117(14) 0.0093(12) 0.0011(14)
O7_1 0.0130(15) 0.0232(15) 0.0185(13) -0.0058(12) 0.0057(11) 0.0004(13)
O8_1 0.0188(16) 0.0382(18) 0.0177(13) 0.0079(11) 0.0057(13) -0.0030(14)
O9_1 0.0297(17) 0.0172(14) 0.0230(13) -0.0009(12) 0.0124(13) 0.0012(12)
O10_1 0.0259(16) 0.0236(14) 0.0138(13) -0.0008(11) 0.0027(12) 0.0004(14)
O11_1 0.0405(19) 0.0183(14) 0.0246(14) 0.0008(12) 0.0130(14) -0.0044(13)
N1_1 0.016(2) 0.027(2) 0.0204(17) -0.0025(15) 0.0018(15) -0.0073(16)
O12_1 0.043(2) 0.0273(16) 0.0268(14) -0.0009(12) 0.0077(13) 0.0158(15)
O13_1 0.050(2) 0.0300(16) 0.0256(14) 0.0020(13) 0.0205(14) 0.0071(15)
O14_1 0.071(2) 0.0293(17) 0.0272(16) 0.0039(13) 0.0228(16) -0.0090(16)
N2_1 0.034(2) 0.0216(19) 0.030(2) 0.0015(16) 0.0117(18) -0.0022(17)
O15_1 0.0366(19) 0.0268(15) 0.0217(15) 0.0030(12) 0.0127(13) -0.0012(13)
O16_1 0.058(2) 0.0282(15) 0.0255(14) 0.0002(12) 0.0209(14) -0.0132(15)
O17_1 0.071(2) 0.0306(17) 0.0323(17) -0.0015(15) 0.0032(16) -0.0247(17)
O18_1 0.056(5) 0.034(3) 0.030(2) -0.008(2) 0.014(3) -0.012(3)
O18'_1 0.056(5) 0.034(3) 0.030(2) -0.008(2) 0.014(3) -0.012(3)
C1_2 0.030(3) 0.041(3) 0.025(2) -0.0066(19) 0.0104(19) 0.000(2)
C2_2 0.015(2) 0.045(3) 0.024(2) 0.0005(19) -0.0031(17) -0.005(2)
C3_2 0.037(3) 0.035(3) 0.032(2) 0.015(2) 0.002(2) -0.007(2)
C4_2 0.028(3) 0.026(2) 0.042(3) 0.008(2) 0.010(2) 0.007(2)
C5_2 0.020(3) 0.022(2) 0.049(3) -0.011(2) 0.018(2) -0.006(2)
C6_2 0.026(3) 0.033(2) 0.035(2) -0.018(2) 0.013(2) -0.007(2)
C7_2 0.024(3) 0.055(3) 0.017(2) 0.001(2) 0.0070(18) 0.007(2)
C8_2 0.033(3) 0.043(3) 0.028(2) 0.009(2) 0.013(2) 0.000(2)
C9_2 0.022(3) 0.019(2) 0.039(3) 0.004(2) 0.005(2) -0.003(2)
C10_2 0.031(3) 0.019(2) 0.044(3) -0.004(2) 0.012(2) 0.005(2)
O1_2 0.0300(17) 0.0258(15) 0.0235(14) -0.0003(11) 0.0124(12) 0.0041(13)
O2_2 0.0266(18) 0.0350(17) 0.0259(14) 0.0038(12) 0.0058(12) -0.0006(14)
O3_2 0.0223(16) 0.0303(16) 0.0306(15) 0.0018(13) 0.0069(12) 0.0018(13)
O4_2 0.0176(16) 0.0309(15) 0.0337(15) -0.0043(13) 0.0066(12) -0.0020(13)
O5_2 0.0250(17) 0.0223(14) 0.0298(15) 0.0039(12) 0.0104(12) -0.0006(13)
Ni2_2 0.0162(3) 0.0166(3) 0.0165(2) 0.0007(2) 0.0059(2) -0.0007(2)
O6_2 0.0141(15) 0.0237(14) 0.0294(14) 0.0078(14) 0.0104(12) 0.0018(14)
O7_2 0.0151(15) 0.0203(14) 0.0207(13) -0.0052(12) 0.0078(11) -0.0019(13)
O8_2 0.0160(16) 0.0317(16) 0.0196(13) 0.0063(11) 0.0068(13) -0.0014(13)
O9_2 0.0289(17) 0.0184(14) 0.0170(13) -0.0007(11) 0.0081(13) -0.0005(12)
O10_2 0.0246(17) 0.0163(13) 0.0208(14) 0.0014(11) 0.0023(12) -0.0027(14)
O11_2 0.0329(18) 0.0187(14) 0.0212(14) -0.0013(11) 0.0118(13) -0.0043(12)
N1_2 0.023(2) 0.028(2) 0.0190(17) 0.0022(15) 0.0041(15) -0.0005(16)
O12_2 0.0310(18) 0.0246(16) 0.0284(14) 0.0011(12) 0.0061(12) -0.0002(13)
O13_2 0.060(2) 0.0338(17) 0.0227(14) -0.0020(13) 0.0183(14) 0.0045(15)
O14_2 0.085(3) 0.0317(17) 0.0305(17) -0.0023(14) 0.0271(17) -0.0244(18)
N2_2 0.032(2) 0.0201(18) 0.028(2) 0.0073(16) 0.0100(17) 0.0090(17)
O15_2 0.0368(19) 0.0271(15) 0.0242(15) 0.0022(12) 0.0154(13) 0.0001(13)
O16_2 0.047(2) 0.0224(14) 0.0276(14) 0.0003(12) 0.0206(14) -0.0103(14)
O17_2 0.057(2) 0.0292(16) 0.0315(17) -0.0014(14) 0.0043(16) -0.0230(16)
O18_2 0.118(3) 0.055(2) 0.0355(18) -0.0152(17) 0.024(2) -0.026(2)

loop_
_atom_type_symbol
_atom_type_description
_atom_type_scat_dispersion_real
_atom_type_scat_dispersion_imag
_atom_type_scat_source
C C 0.0033 0.0016 'International Tables Vol C Tables 4.2.6.8 and 6.1.1.4'
H H 0.0000 0.0000 'International Tables Vol C Tables 4.2.6.8 and 6.1.1.4'
N N 0.0061 0.0033 'International Tables Vol C Tables 4.2.6.8 and 6.1.1.4'
O O 0.0106 0.0060 'International Tables Vol C Tables 4.2.6.8 and 6.1.1.4'
Ni Ni 0.3393 1.1124 'International Tables Vol C Tables 4.2.6.8 and 6.1.1.4'

loop_
_geom_angle_atom_site_label_1
_geom_angle_atom_site_label_2
_geom_angle_atom_site_label_3
_geom_angle
_geom_angle_site_symmetry_1
_geom_angle_site_symmetry_3
_geom_angle_publ_flag
O1_1 C1_1 C2_1 108.0(3) . . no
O1_1 C1_1 H1A_1 110.1 . . no
C2_1 C1_1 H1A_1 110.1 . . no
O1_1 C1_1 H1B_1 110.1 . . no
C2_1 C1_1 H1B_1 110.1 . . no
H1A_1 C1_1 H1B_1 108.4 . . no
O2_1 C2_1 C1_1 109.9(3) . . no
O2_1 C2_1 H2A_1 109.7 . . no
C1_1 C2_1 H2A_1 109.7 . . no
O2_1 C2_1 H2B_1 109.7 . . no
C1_1 C2_1 H2B_1 109.7 . . no
H2A_1 C2_1 H2B_1 108.2 . . no
O2_1 C3_1 C4_1 112.7(3) . . no
O2_1 C3_1 H3A_1 109.1 . . no
C4_1 C3_1 H3A_1 109.1 . . no
O2_1 C3_1 H3B_1 109.1 . . no
C4_1 C3_1 H3B_1 109.1 . . no
H3A_1 C3_1 H3B_1 107.8 . . no
O3_1 C4_1 C3_1 107.8(3) . . no
O3_1 C4_1 H4A_1 110.1 . . no
C3_1 C4_1 H4A_1 110.1 . . no
O3_1 C4_1 H4B_1 110.1 . . no
C3_1 C4_1 H4B_1 110.1 . . no
H4A_1 C4_1 H4B_1 108.5 . . no
O3_1 C5_1 C6_1 109.1(3) . . no
O3_1 C5_1 H5A_1 109.9 . . no
C6_1 C5_1 H5A_1 109.9 . . no
O3_1 C5_1 H5B_1 109.9 . . no
C6_1 C5_1 H5B_1 109.9 . . no
H5A_1 C5_1 H5B_1 108.3 . . no
O4_1 C6_1 C5_1 108.4(3) . . no
O4_1 C6_1 H6A_1 110.0 . . no
C5_1 C6_1 H6A_1 110.0 . . no
O4_1 C6_1 H6B_1 110.0 . . no
C5_1 C6_1 H6B_1 110.0 . . no
H6A_1 C6_1 H6B_1 108.4 . . no
O4_1 C7_1 C8_1 107.7(3) . . no
O4_1 C7_1 H7A_1 110.2 . . no
C8_1 C7_1 H7A_1 110.2 . . no
O4_1 C7_1 H7B_1 110.2 . . no
C8_1 C7_1 H7B_1 110.2 . . no
H7A_1 C7_1 H7B_1 108.5 . . no
O5_1 C8_1 C7_1 108.5(3) . . no
O5_1 C8_1 H8A_1 110.0 . . no
C7_1 C8_1 H8A_1 110.0 . . no
O5_1 C8_1 H8B_1 110.0 . . no
C7_1 C8_1 H8B_1 110.0 . . no
H8A_1 C8_1 H8B_1 108.4 . . no
O5_1 C9_1 C10_1 106.9(3) . . no
O5_1 C9_1 H9A_1 110.3 . . no
C10_1 C9_1 H9A_1 110.3 . . no
O5_1 C9_1 H9B_1 110.3 . . no
C10_1 C9_1 H9B_1 110.3 . . no
H9A_1 C9_1 H9B_1 108.6 . . no
O1_1 C10_1 C9_1 107.9(3) . . no
O1_1 C10_1 H10A_1 110.1 . . no
C9_1 C10_1 H10A_1 110.1 . . no
O1_1 C10_1 H10B_1 110.1 . . no
C9_1 C10_1 H10B_1 110.1 . . no
H10A_1 C10_1 H10B_1 108.4 . . no
C1_1 O1_1 C10_1 113.3(3) . . no
C3_1 O2_1 C2_1 114.5(3) . . no
C5_1 O3_1 C4_1 112.0(3) . . no
C7_1 O4_1 C6_1 114.3(3) . . no
C9_1 O5_1 C8_1 113.5(3) . . no
O7_1 Ni1_1 O8_1 88.78(10) . . no
O7_1 Ni1_1 O11_1 90.22(10) . . no
O8_1 Ni1_1 O11_1 89.02(10) . . no
O7_1 Ni1_1 O6_1 173.88(11) . . no
O8_1 Ni1_1 O6_1 87.47(10) . . no
O11_1 Ni1_1 O6_1 94.56(11) . . no
O7_1 Ni1_1 O10_1 92.68(9) . . no
O8_1 Ni1_1 O10_1 176.57(10) . . no
O11_1 Ni1_1 O10_1 87.86(9) . . no
O6_1 Ni1_1 O10_1 91.32(10) . . no
O7_1 Ni1_1 O9_1 85.82(10) . . no
O8_1 Ni1_1 O9_1 94.31(10) . . no
O11_1 Ni1_1 O9_1 174.76(11) . . no
O6_1 Ni1_1 O9_1 89.63(11) . . no
O10_1 Ni1_1 O9_1 88.90(9) . . no
Ni1_1 O6_1 H6C_1 125(2) . . no
Ni1_1 O6_1 H6D_1 129(2) . . no
H6C_1 O6_1 H6D_1 102.9(15) . . no
Ni1_1 O7_1 H7C_1 120(2) . . no
Ni1_1 O7_1 H7D_1 123(2) . . no
H7C_1 O7_1 H7D_1 102.4(15) . . no
Ni1_1 O8_1 H8C_1 113(2) . . no
Ni1_1 O8_1 H8D_1 132(2) . . no
H8C_1 O8_1 H8D_1 105.9(15) . . no
Ni1_1 O9_1 H9C_1 114(2) . . no
Ni1_1 O9_1 H9D_1 118(2) . . no
H9C_1 O9_1 H9D_1 103.8(15) . . no
Ni1_1 O10_1 H10C_1 119(2) . . no
Ni1_1 O10_1 H10D_1 122(2) . . no
H10C_1 O10_1 H10D_1 101.9(14) . . no
Ni1_1 O11_1 H11C_1 112(2) . . no
Ni1_1 O11_1 H11D_1 126(2) . . no
H11C_1 O11_1 H11D_1 104.4(15) . . no
O14_1 N1_1 O12_1 120.5(3) . . no
O14_1 N1_1 O13_1 120.5(3) . . no
O12_1 N1_1 O13_1 119.0(3) . . no
O16_1 N2_1 O15_1 120.3(3) . . no
O16_1 N2_1 O17_1 119.2(3) . . no
O15_1 N2_1 O17_1 120.6(3) . . no
H18C_1 O18_1 H18D_1 105.3(16) . . no
H18C_1 O18'_1 H18D_1 96(3) . . no
O1_2 C1_2 C2_2 108.5(3) . . no
O1_2 C1_2 H1A_2 110.0 . . no
C2_2 C1_2 H1A_2 110.0 . . no
O1_2 C1_2 H1B_2 110.0 . . no
C2_2 C1_2 H1B_2 110.0 . . no
H1A_2 C1_2 H1B_2 108.4 . . no
O2_2 C2_2 C1_2 109.5(3) . . no
O2_2 C2_2 H2A_2 109.8 . . no
C1_2 C2_2 H2A_2 109.8 . . no
O2_2 C2_2 H2B_2 109.8 . . no
C1_2 C2_2 H2B_2 109.8 . . no
H2A_2 C2_2 H2B_2 108.2 . . no
O2_2 C3_2 C4_2 111.6(3) . . no
O2_2 C3_2 H3A_2 109.3 . . no
C4_2 C3_2 H3A_2 109.3 . . no
O2_2 C3_2 H3B_2 109.3 . . no
C4_2 C3_2 H3B_2 109.3 . . no
H3A_2 C3_2 H3B_2 108.0 . . no
O3_2 C4_2 C3_2 108.2(3) . . no
O3_2 C4_2 H4A_2 110.1 . . no
C3_2 C4_2 H4A_2 110.1 . . no
O3_2 C4_2 H4B_2 110.1 . . no
C3_2 C4_2 H4B_2 110.1 . . no
H4A_2 C4_2 H4B_2 108.4 . . no
O3_2 C5_2 C6_2 108.5(3) . . no
O3_2 C5_2 H5A_2 110.0 . . no
C6_2 C5_2 H5A_2 110.0 . . no
O3_2 C5_2 H5B_2 110.0 . . no
C6_2 C5_2 H5B_2 110.0 . . no
H5A_2 C5_2 H5B_2 108.4 . . no
O4_2 C6_2 C5_2 108.1(3) . . no
O4_2 C6_2 H6A_2 110.1 . . no
C5_2 C6_2 H6A_2 110.1 . . no
O4_2 C6_2 H6B_2 110.1 . . no
C5_2 C6_2 H6B_2 110.1 . . no
H6A_2 C6_2 H6B_2 108.4 . . no
O4_2 C7_2 C8_2 108.0(3) . . no
O4_2 C7_2 H7A_2 110.1 . . no
C8_2 C7_2 H7A_2 110.1 . . no
O4_2 C7_2 H7B_2 110.1 . . no
C8_2 C7_2 H7B_2 110.1 . . no
H7A_2 C7_2 H7B_2 108.4 . . no
O5_2 C8_2 C7_2 107.2(3) . . no
O5_2 C8_2 H8A_2 110.3 . . no
C7_2 C8_2 H8A_2 110.3 . . no
O5_2 C8_2 H8B_2 110.3 . . no
C7_2 C8_2 H8B_2 110.3 . . no
H8A_2 C8_2 H8B_2 108.5 . . no
O5_2 C9_2 C10_2 107.7(3) . . no
O5_2 C9_2 H9A_2 110.2 . . no
C10_2 C9_2 H9A_2 110.2 . . no
O5_2 C9_2 H9B_2 110.2 . . no
C10_2 C9_2 H9B_2 110.2 . . no
H9A_2 C9_2 H9B_2 108.5 . . no
O1_2 C10_2 C9_2 107.2(3) . . no
O1_2 C10_2 H10A_2 110.3 . . no
C9_2 C10_2 H10A_2 110.3 . . no
O1_2 C10_2 H10B_2 110.3 . . no
C9_2 C10_2 H10B_2 110.3 . . no
H10A_2 C10_2 H10B_2 108.5 . . no
C1_2 O1_2 C10_2 112.9(3) . . no
C2_2 O2_2 C3_2 112.9(3) . . no
C4_2 O3_2 C5_2 112.2(3) . . no
C6_2 O4_2 C7_2 115.3(3) . . no
C8_2 O5_2 C9_2 114.8(3) . . no
O7_2 Ni2_2 O11_2 90.08(10) . . no
O7_2 Ni2_2 O6_2 174.89(11) . . no
O11_2 Ni2_2 O6_2 93.40(11) . . no
O7_2 Ni2_2 O9_2 86.07(10) . . no
O11_2 Ni2_2 O9_2 173.61(10) . . no
O6_2 Ni2_2 O9_2 90.78(11) . . no
O7_2 Ni2_2 O8_2 89.40(10) . . no
O11_2 Ni2_2 O8_2 90.46(9) . . no
O6_2 Ni2_2 O8_2 86.84(10) . . no
O9_2 Ni2_2 O8_2 94.60(9) . . no
O7_2 Ni2_2 O10_2 92.31(9) . . no
O11_2 Ni2_2 O10_2 87.99(9) . . no
O6_2 Ni2_2 O10_2 91.55(10) . . no
O9_2 Ni2_2 O10_2 87.07(9) . . no
O8_2 Ni2_2 O10_2 177.69(10) . . no
Ni2_2 O6_2 H6C_2 119(2) . . no
Ni2_2 O6_2 H6D_2 135(2) . . no
H6C_2 O6_2 H6D_2 104.8(15) . . no
Ni2_2 O7_2 H7C_2 119(2) . . no
Ni2_2 O7_2 H7D_2 123(2) . . no
H7C_2 O7_2 H7D_2 103.1(15) . . no
Ni2_2 O8_2 H8C_2 110(2) . . no
Ni2_2 O8_2 H8D_2 119(2) . . no
H8C_2 O8_2 H8D_2 105.2(15) . . no
Ni2_2 O9_2 H9C_2 114(2) . . no
Ni2_2 O9_2 H9D_2 128(2) . . no
H9C_2 O9_2 H9D_2 106.6(16) . . no
Ni2_2 O10_2 H10C_2 113(2) . . no
Ni2_2 O10_2 H10D_2 116(2) . . no
H10C_2 O10_2 H10D_2 104.2(15) . . no
Ni2_2 O11_2 H11C_2 114(2) . . no
Ni2_2 O11_2 H11D_2 128(2) . . no
H11C_2 O11_2 H11D_2 103.3(15) . . no
O14_2 N1_2 O13_2 121.0(3) . . no
O14_2 N1_2 O12_2 119.5(3) . . no
O13_2 N1_2 O12_2 119.5(3) . . no
O15_2 N2_2 O17_2 121.6(3) . . no
O15_2 N2_2 O16_2 119.3(3) . . no
O17_2 N2_2 O16_2 119.0(3) . . no
H18C_2 O18_2 H18D_2 99.6(15) . . no

loop_
_geom_bond_atom_site_label_1
_geom_bond_atom_site_label_2
_geom_bond_distance
_geom_bond_site_symmetry_2
_geom_bond_publ_flag
C1_1 O1_1 1.412(4) . no
C1_1 C2_1 1.500(5) . no
C1_1 H1A_1 0.9900 . no
C1_1 H1B_1 0.9900 . no
C2_1 O2_1 1.435(4) . no
C2_1 H2A_1 0.9900 . no
C2_1 H2B_1 0.9900 . no
C3_1 O2_1 1.423(4) . no
C3_1 C4_1 1.496(5) . no
C3_1 H3A_1 0.9900 . no
C3_1 H3B_1 0.9900 . no
C4_1 O3_1 1.420(4) . no
C4_1 H4A_1 0.9900 . no
C4_1 H4B_1 0.9900 . no
C5_1 O3_1 1.416(4) . no
C5_1 C6_1 1.485(5) . no
C5_1 H5A_1 0.9900 . no
C5_1 H5B_1 0.9900 . no
C6_1 O4_1 1.444(4) . no
C6_1 H6A_1 0.9900 . no
C6_1 H6B_1 0.9900 . no
C7_1 O4_1 1.414(4) . no
C7_1 C8_1 1.499(5) . no
C7_1 H7A_1 0.9900 . no
C7_1 H7B_1 0.9900 . no
C8_1 O5_1 1.434(4) . no
C8_1 H8A_1 0.9900 . no
C8_1 H8B_1 0.9900 . no
C9_1 O5_1 1.420(4) . no
C9_1 C10_1 1.499(5) . no
C9_1 H9A_1 0.9900 . no
C9_1 H9B_1 0.9900 . no
C10_1 O1_1 1.440(4) . no
C10_1 H10A_1 0.9900 . no
C10_1 H10B_1 0.9900 . no
Ni1_1 O7_1 2.040(2) . no
Ni1_1 O8_1 2.044(2) . no
Ni1_1 O11_1 2.045(2) . no
Ni1_1 O6_1 2.046(2) . no
Ni1_1 O10_1 2.056(2) . no
Ni1_1 O9_1 2.068(2) . no
O6_1 H6C_1 0.839(10) . no
O6_1 H6D_1 0.840(10) . no
O7_1 H7C_1 0.840(10) . no
O7_1 H7D_1 0.846(10) . no
O8_1 H8C_1 0.826(10) . no
O8_1 H8D_1 0.833(10) . no
O9_1 H9C_1 0.841(10) . no
O9_1 H9D_1 0.838(10) . no
O10_1 H10C_1 0.847(10) . no
O10_1 H10D_1 0.854(10) . no
O11_1 H11C_1 0.835(10) . no
O11_1 H11D_1 0.842(10) . no
N1_1 O14_1 1.238(3) . no
N1_1 O12_1 1.245(4) . no
N1_1 O13_1 1.252(3) . no
N2_1 O16_1 1.246(3) . no
N2_1 O15_1 1.248(3) . no
N2_1 O17_1 1.254(4) . no
O18_1 H18C_1 0.835(10) . no
O18_1 H18D_1 0.834(10) . no
O18'_1 H18C_1 0.80(4) . no
O18'_1 H18D_1 0.98(3) . no
C1_2 O1_2 1.426(4) . no
C1_2 C2_2 1.500(5) . no
C1_2 H1A_2 0.9900 . no
C1_2 H1B_2 0.9900 . no
C2_2 O2_2 1.421(4) . no
C2_2 H2A_2 0.9900 . no
C2_2 H2B_2 0.9900 . no
C3_2 O2_2 1.435(4) . no
C3_2 C4_2 1.514(5) . no
C3_2 H3A_2 0.9900 . no
C3_2 H3B_2 0.9900 . no
C4_2 O3_2 1.410(4) . no
C4_2 H4A_2 0.9900 . no
C4_2 H4B_2 0.9900 . no
C5_2 O3_2 1.433(4) . no
C5_2 C6_2 1.488(5) . no
C5_2 H5A_2 0.9900 . no
C5_2 H5B_2 0.9900 . no
C6_2 O4_2 1.422(4) . no
C6_2 H6A_2 0.9900 . no
C6_2 H6B_2 0.9900 . no
C7_2 O4_2 1.436(4) . no
C7_2 C8_2 1.492(5) . no
C7_2 H7A_2 0.9900 . no
C7_2 H7B_2 0.9900 . no
C8_2 O5_2 1.434(4) . no
C8_2 H8A_2 0.9900 . no
C8_2 H8B_2 0.9900 . no
C9_2 O5_2 1.435(4) . no
C9_2 C10_2 1.506(5) . no
C9_2 H9A_2 0.9900 . no
C9_2 H9B_2 0.9900 . no
C10_2 O1_2 1.433(4) . no
C10_2 H10A_2 0.9900 . no
C10_2 H10B_2 0.9900 . no
Ni2_2 O7_2 2.036(2) . no
Ni2_2 O11_2 2.040(2) . no
Ni2_2 O6_2 2.042(2) . no
Ni2_2 O9_2 2.052(2) . no
Ni2_2 O8_2 2.057(2) . no
Ni2_2 O10_2 2.064(2) . no
O6_2 H6C_2 0.840(10) . no
O6_2 H6D_2 0.827(10) . no
O7_2 H7C_2 0.836(10) . no
O7_2 H7D_2 0.844(10) . no
O8_2 H8C_2 0.836(10) . no
O8_2 H8D_2 0.834(10) . no
O9_2 H9C_2 0.829(10) . no
O9_2 H9D_2 0.834(10) . no
O10_2 H10C_2 0.837(10) . no
O10_2 H10D_2 0.837(10) . no
O11_2 H11C_2 0.842(10) . no
O11_2 H11D_2 0.846(10) . no
N1_2 O14_2 1.231(3) . no
N1_2 O13_2 1.247(3) . no
N1_2 O12_2 1.256(4) . no
N2_2 O15_2 1.249(3) . no
N2_2 O17_2 1.251(4) . no
N2_2 O16_2 1.258(3) . no
O18_2 H18C_2 0.870(10) . no
O18_2 H18D_2 0.850(10) . no

loop_
_geom_hbond_atom_site_label_D
_geom_hbond_atom_site_label_H
_geom_hbond_atom_site_label_A
_geom_hbond_distance_DH
_geom_hbond_distance_HA
_geom_hbond_distance_DA
_geom_hbond_angle_DHA
_geom_hbond_site_symmetry_A
O6_1 H6C_1 O3_1 0.839(10) 2.049(12) 2.870(4) 166(3) .
O6_1 H6D_1 O5_1 0.840(10) 1.907(14) 2.725(3) 164(3) .
O7_1 H7C_1 O4_2 0.840(10) 1.927(10) 2.765(3) 176(3) .
O7_1 H7D_1 O1_2 0.846(10) 1.932(12) 2.766(3) 168(3) .
O8_1 H8C_1 O2_1 0.826(10) 2.020(12) 2.841(4) 172(4) .
O8_1 H8D_1 O13_2 0.833(10) 2.014(11) 2.842(3) 173(3) 3_454
O9_1 H9C_1 O16_1 0.841(10) 1.925(11) 2.762(3) 174(3) 4
O9_1 H9D_1 O14_1 0.838(10) 2.040(12) 2.869(3) 170(3) .
O10_1 H10C_1 O12_1 0.847(10) 1.905(12) 2.742(3) 169(3) .
O10_1 H10D_1 O17_1 0.854(10) 1.916(12) 2.764(4) 172(3) .
O11_1 H11C_1 O15_1 0.835(10) 1.959(11) 2.789(3) 173(4) .
O11_1 H11D_1 O18_1 0.842(10) 1.860(11) 2.693(5) 170(3) .
O6_2 H6C_2 O3_2 0.840(10) 2.004(14) 2.823(4) 165(3) .
O6_2 H6D_2 O5_2 0.827(10) 1.925(10) 2.750(3) 176(3) .
O7_2 H7C_2 O4_1 0.836(10) 1.937(10) 2.773(3) 178(3) 1_655
O7_2 H7D_2 O1_1 0.844(10) 1.903(12) 2.736(3) 169(3) 1_655
O8_2 H8C_2 O2_2 0.836(10) 1.996(11) 2.829(4) 174(3) .
O8_2 H8D_2 O13_1 0.834(10) 2.045(15) 2.848(3) 161(3) 3_554
O9_2 H9C_2 O16_2 0.829(10) 1.894(11) 2.718(3) 172(3) 4_655
O9_2 H9D_2 O14_2 0.834(10) 2.004(10) 2.830(3) 171(3) .
O10_2 H10C_2 O12_2 0.837(10) 1.931(14) 2.740(3) 162(3) .
O10_2 H10D_2 O17_2 0.837(10) 1.904(13) 2.726(4) 167(3) .
O11_2 H11C_2 O15_2 0.842(10) 1.926(11) 2.766(3) 175(4) .
O11_2 H11D_2 O18_2 0.846(10) 1.860(11) 2.702(4) 174(4) .
O18_2 H18D_2 O13_2 0.850(10) 2.098(19) 2.922(4) 163(5) 4_645

loop_
_geom_torsion_atom_site_label_1
_geom_torsion_atom_site_label_2
_geom_torsion_atom_site_label_3
_geom_torsion_atom_site_label_4
_geom_torsion
_geom_torsion_site_symmetry_1
_geom_torsion_site_symmetry_2
_geom_torsion_site_symmetry_3
_geom_torsion_site_symmetry_4
_geom_torsion_publ_flag
O1_1 C1_1 C2_1 O2_1 77.3(4) . . . . no
O2_1 C3_1 C4_1 O3_1 58.6(4) . . . . no
O3_1 C5_1 C6_1 O4_1 -71.7(4) . . . . no
O4_1 C7_1 C8_1 O5_1 66.4(4) . . . . no
O5_1 C9_1 C10_1 O1_1 -62.3(4) . . . . no
C2_1 C1_1 O1_1 C10_1 -170.6(3) . . . . no
C9_1 C10_1 O1_1 C1_1 175.8(3) . . . . no
C4_1 C3_1 O2_1 C2_1 80.8(4) . . . . no
C1_1 C2_1 O2_1 C3_1 -165.8(3) . . . . no
C6_1 C5_1 O3_1 C4_1 163.9(3) . . . . no
C3_1 C4_1 O3_1 C5_1 174.3(3) . . . . no
C8_1 C7_1 O4_1 C6_1 -169.3(3) . . . . no
C5_1 C6_1 O4_1 C7_1 161.5(3) . . . . no
C10_1 C9_1 O5_1 C8_1 168.1(3) . . . . no
C7_1 C8_1 O5_1 C9_1 -156.7(3) . . . . no
O1_2 C1_2 C2_2 O2_2 77.3(4) . . . . no
O2_2 C3_2 C4_2 O3_2 56.1(4) . . . . no
O3_2 C5_2 C6_2 O4_2 -74.4(4) . . . . no
O4_2 C7_2 C8_2 O5_2 68.4(4) . . . . no
O5_2 C9_2 C10_2 O1_2 -62.2(4) . . . . no
C2_2 C1_2 O1_2 C10_2 -165.8(3) . . . . no
C9_2 C10_2 O1_2 C1_2 179.2(3) . . . . no
C1_2 C2_2 O2_2 C3_2 -167.5(3) . . . . no
C4_2 C3_2 O2_2 C2_2 81.6(4) . . . . no
C3_2 C4_2 O3_2 C5_2 172.3(3) . . . . no
C6_2 C5_2 O3_2 C4_2 165.0(3) . . . . no
C5_2 C6_2 O4_2 C7_2 164.1(3) . . . . no
C8_2 C7_2 O4_2 C6_2 -164.8(3) . . . . no
C7_2 C8_2 O5_2 C9_2 -163.7(3) . . . . no
C10_2 C9_2 O5_2 C8_2 165.7(3) . . . . no
